data_4065643
loop_
_publ_author_name
'Nguyen, Minh-Hai'
'Yip, John H. K.'

_publ_section_title
;
 Gold(I) and Platinum(II) Tetracenes and Tetracenyldiacetylides:
 Structural and Fluorescence Color Changes Induced by \s-Metalation
;
_journal_issue 11
_journal_name_full Organometallics
_journal_page_first 2422
_journal_paper_doi 10.1021/om100046h
_journal_volume 29
_journal_year 2010
_chemical_formula_sum 'C39 H32 Au O P'
_chemical_formula_weight 744.58
_chemical_name_common 1.C3H6O
_chemical_name_systematic
; 
 ? 
;
_space_group_IT_number 61
_symmetry_cell_setting orthorhombic
_symmetry_space_group_name_Hall '-P 2ac 2ab'
_symmetry_space_group_name_H-M 'P b c a'
_atom_sites_solution_hydrogens geom
_atom_sites_solution_primary direct
_atom_sites_solution_secondary difmap
_audit_creation_method SHELXL-97
_cell_angle_alpha 90.00
_cell_angle_beta 90.00
_cell_angle_gamma 90.00
_cell_formula_units_Z 8
_cell_length_a 7.6562(3)
_cell_length_b 21.0180(9)
_cell_length_c 37.5754(16)
_cell_measurement_reflns_used 8723
_cell_measurement_temperature 223(2)
_cell_measurement_theta_max 26.95
_cell_measurement_theta_min 2.22
_cell_volume 6046.6(4)
_computing_cell_refinement 'Bruker SMART'
_computing_data_collection 'Bruker SMART'
_computing_data_reduction 'Bruker SAINT'
_computing_molecular_graphics 'Bruker SHELXTL'
_computing_publication_material 'Bruker SHELXTL'
_computing_structure_refinement 'SHELXL-97 (Sheldrick, 1997)'
_computing_structure_solution 'SHELXS-97 (Sheldrick, 1990)'
_diffrn_ambient_temperature 223(2)
_diffrn_measured_fraction_theta_full 1.000
_diffrn_measured_fraction_theta_max 1.000
_diffrn_measurement_device_type 'CCD area detector'
_diffrn_measurement_method 'phi and omega scans'
_diffrn_radiation_monochromator graphite
_diffrn_radiation_source 'fine-focus sealed tube'
_diffrn_radiation_type MoK\a
_diffrn_radiation_wavelength 0.71073
_diffrn_reflns_av_R_equivalents 0.0463
_diffrn_reflns_av_sigmaI/netI 0.0346
_diffrn_reflns_limit_h_max 9
_diffrn_reflns_limit_h_min -9
_diffrn_reflns_limit_k_max 27
_diffrn_reflns_limit_k_min -26
_diffrn_reflns_limit_l_max 48
_diffrn_reflns_limit_l_min -43
_diffrn_reflns_number 40293
_diffrn_reflns_theta_full 27.50
_diffrn_reflns_theta_max 27.50
_diffrn_reflns_theta_min 1.08
_exptl_absorpt_coefficient_mu 4.950
_exptl_absorpt_correction_T_max 0.4694
_exptl_absorpt_correction_T_min 0.3183
_exptl_absorpt_correction_type multi-scan
_exptl_crystal_colour Red
_exptl_crystal_density_diffrn 1.636
_exptl_crystal_density_meas ?
_exptl_crystal_density_method 'not measured'
_exptl_crystal_description Block
_exptl_crystal_F_000 2944
_exptl_crystal_size_max 0.30
_exptl_crystal_size_mid 0.26
_exptl_crystal_size_min 0.18
_refine_diff_density_max 4.764
_refine_diff_density_min -1.819
_refine_diff_density_rms 0.186
_refine_ls_extinction_method none
_refine_ls_goodness_of_fit_ref 1.133
_refine_ls_hydrogen_treatment mixed
_refine_ls_matrix_type full
_refine_ls_number_parameters 381
_refine_ls_number_reflns 6928
_refine_ls_number_restraints 0
_refine_ls_restrained_S_all 1.133
_refine_ls_R_factor_all 0.0601
_refine_ls_R_factor_gt 0.0476
_refine_ls_shift/su_max 0.001
_refine_ls_shift/su_mean 0.000
_refine_ls_structure_factor_coef Fsqd
_refine_ls_weighting_details 'calc w=1/[\s^2^(Fo^2^)+(0.0590P)^2^+25.2277P] where P=(Fo^2^+2Fc^2^)/3'
_refine_ls_weighting_scheme calc
_refine_ls_wR_factor_gt 0.1207
_refine_ls_wR_factor_ref 0.1302
_reflns_number_gt 5655
_reflns_number_total 6928
_reflns_threshold_expression >2sigma(I)
_cod_data_source_file om100046h_si_001.cif
_cod_data_source_block 9149a
_cod_depositor_comments
;
The following automatic conversions were performed:

'_symmetry_cell_setting' value 'Orthorhombic' changed to
'orthorhombic' according to
/home/saulius/struct/CIF-dictionaries/cif_core.dic dictionary named
'cif_core.dic' version 2.4.1 from
2010-06-29.

'_exptl_absorpt_correction_type' value 'Multi-scan'
changed to 'multi-scan' according to
/home/saulius/struct/CIF-dictionaries/cif_core.dic dictionary named
'cif_core.dic' version 2.4.1 from 2010-06-29.

Automatic conversion script
Id: cif_fix_values 1715 2011-07-08 13:25:40Z adriana 

The following automatic conversions were performed:

'_exptl_crystal_density_meas' value 'Not Measured' was changed to '?'
- the value is perceived as not measured.

Automatic conversion script
Id: cif_fix_values 3008 2015-01-20 13:52:24Z robertas 
;
_cod_original_sg_symbol_H-M Pbca
_cod_database_code 4065643

loop_
_symmetry_equiv_pos_as_xyz
'x, y, z'
'-x+1/2, -y, z+1/2'
'-x, y+1/2, -z+1/2'
'x+1/2, -y+1/2, -z'
'-x, -y, -z'
'x-1/2, y, -z-1/2'
'x, -y-1/2, z-1/2'
'-x-1/2, y-1/2, z'

loop_
_atom_site_label
_atom_site_type_symbol
_atom_site_fract_x
_atom_site_fract_y
_atom_site_fract_z
_atom_site_U_iso_or_equiv
_atom_site_adp_type
_atom_site_occupancy
_atom_site_symmetry_multiplicity
_atom_site_calc_flag
_atom_site_refinement_flags
Au1 Au 0.79004(3) 0.600244(11) 0.146501(6) 0.03038(10) Uani 1 1 d .
P1 P 0.6129(2) 0.63476(8) 0.10115(4) 0.0312(3) Uani 1 1 d .
C1 C 0.9578(8) 0.5551(3) 0.18176(14) 0.0264(12) Uani 1 1 d .
C2 C 1.1169(8) 0.5815(3) 0.19182(14) 0.0270(12) Uani 1 1 d .
C3 C 1.1619(8) 0.6466(3) 0.18414(16) 0.0304(13) Uani 1 1 d .
H3 H 1.0814 0.6722 0.1718 0.036 Uiso 1 1 calc R
C4 C 1.3176(9) 0.6721(3) 0.19421(19) 0.0390(15) Uani 1 1 d .
H4 H 1.3424 0.7148 0.1888 0.047 Uiso 1 1 calc R
C5 C 1.4441(9) 0.6347(3) 0.21287(17) 0.0370(14) Uani 1 1 d .
H5 H 1.5511 0.6528 0.2198 0.044 Uiso 1 1 calc R
C6 C 1.4082(8) 0.5731(3) 0.22050(15) 0.0317(13) Uani 1 1 d .
H6 H 1.4921 0.5486 0.2326 0.038 Uiso 1 1 calc R
C7 C 1.2479(8) 0.5447(3) 0.21072(15) 0.0282(12) Uani 1 1 d .
C8 C 1.2126(8) 0.4808(3) 0.21826(15) 0.0278(12) Uani 1 1 d .
H8 H 1.2986 0.4559 0.2294 0.033 Uiso 1 1 calc R
C9 C 1.0516(8) 0.4530(3) 0.20952(14) 0.0251(12) Uani 1 1 d .
C10 C 1.0159(9) 0.3885(3) 0.21768(15) 0.0292(13) Uani 1 1 d .
H10 H 1.1028 0.3636 0.2286 0.035 Uiso 1 1 calc R
C11 C 0.8556(9) 0.3611(3) 0.20992(15) 0.0293(12) Uani 1 1 d .
C12 C 0.8156(9) 0.2950(3) 0.21825(17) 0.0369(15) Uani 1 1 d .
H12 H 0.9006 0.2698 0.2295 0.044 Uiso 1 1 calc R
C13 C 0.6600(10) 0.2696(3) 0.21020(18) 0.0393(15) Uani 1 1 d .
H13 H 0.6373 0.2267 0.2156 0.047 Uiso 1 1 calc R
C14 C 0.5290(10) 0.3074(3) 0.19355(18) 0.0420(16) Uani 1 1 d .
H14 H 0.4205 0.2890 0.1880 0.050 Uiso 1 1 calc R
C15 C 0.5575(9) 0.3695(3) 0.18554(17) 0.0374(14) Uani 1 1 d .
H15 H 0.4680 0.3936 0.1750 0.045 Uiso 1 1 calc R
C16 C 0.7221(9) 0.3986(3) 0.19298(17) 0.0314(13) Uani 1 1 d .
C17 C 0.7590(8) 0.4613(3) 0.18449(16) 0.0288(13) Uani 1 1 d .
H17 H 0.6712 0.4855 0.1735 0.035 Uiso 1 1 calc R
C18 C 0.9201(8) 0.4906(3) 0.19140(14) 0.0248(11) Uani 1 1 d .
C1A C 0.4758(9) 0.7048(3) 0.10719(16) 0.0345(14) Uani 1 1 d .
C2A C 0.5480(11) 0.7581(3) 0.12341(17) 0.0438(17) Uani 1 1 d .
H2A H 0.6639 0.7574 0.1317 0.053 Uiso 1 1 calc R
C3A C 0.4456(13) 0.8129(3) 0.12730(19) 0.051(2) Uani 1 1 d .
H3A H 0.4950 0.8494 0.1377 0.062 Uiso 1 1 calc R
C4A C 0.2740(13) 0.8144(4) 0.1162(2) 0.058(2) Uani 1 1 d .
H4A H 0.2056 0.8511 0.1193 0.069 Uiso 1 1 calc R
C5A C 0.2062(11) 0.7610(4) 0.1006(2) 0.054(2) Uani 1 1 d .
H5A H 0.0893 0.7615 0.0930 0.065 Uiso 1 1 calc R
C6A C 0.3030(10) 0.7065(4) 0.0958(2) 0.0433(17) Uani 1 1 d .
H6A H 0.2528 0.6707 0.0848 0.052 Uiso 1 1 calc R
C1B C 0.7300(9) 0.6503(3) 0.05982(18) 0.0362(14) Uani 1 1 d .
C2B C 0.6760(11) 0.6947(4) 0.0353(2) 0.0477(18) Uani 1 1 d .
H2B H 0.5789 0.7204 0.0405 0.057 Uiso 1 1 calc R
C3B C 0.7622(12) 0.7022(4) 0.0031(2) 0.053(2) Uani 1 1 d .
H3B H 0.7255 0.7335 -0.0131 0.063 Uiso 1 1 calc R
C4B C 0.9006(12) 0.6639(4) -0.0047(2) 0.055(2) Uani 1 1 d .
H4B H 0.9574 0.6679 -0.0268 0.066 Uiso 1 1 calc R
C5B C 0.9582(13) 0.6190(4) 0.0198(2) 0.064(2) Uani 1 1 d .
H5B H 1.0549 0.5931 0.0144 0.077 Uiso 1 1 calc R
C6B C 0.8731(11) 0.6125(4) 0.0519(2) 0.0523(19) Uani 1 1 d .
H6B H 0.9124 0.5823 0.0685 0.063 Uiso 1 1 calc R
C1C C 0.4584(9) 0.5723(3) 0.08989(16) 0.0315(13) Uani 1 1 d .
C2C C 0.4277(10) 0.5508(3) 0.05535(18) 0.0415(16) Uani 1 1 d .
H2C H 0.4900 0.5686 0.0362 0.050 Uiso 1 1 calc R
C3C C 0.3059(11) 0.5034(4) 0.0490(2) 0.0519(19) Uani 1 1 d .
H3C H 0.2894 0.4881 0.0258 0.062 Uiso 1 1 calc R
C4C C 0.2090(10) 0.4788(4) 0.0765(2) 0.052(2) Uani 1 1 d .
H4C H 0.1230 0.4479 0.0721 0.063 Uiso 1 1 calc R
C5C C 0.2396(10) 0.5000(4) 0.1109(2) 0.0470(18) Uani 1 1 d .
H5C H 0.1740 0.4830 0.1298 0.056 Uiso 1 1 calc R
C6C C 0.3634(10) 0.5453(3) 0.11790(19) 0.0389(15) Uani 1 1 d .
H6C H 0.3847 0.5582 0.1415 0.047 Uiso 1 1 calc R
O1S O 0.7961(10) 0.4519(4) 0.03894(19) 0.080(2) Uani 1 1 d .
C1S C 0.7091(10) 0.4162(4) 0.0565(2) 0.0492(18) Uani 1 1 d .
C2S C 0.6974(15) 0.4236(6) 0.0956(2) 0.077(3) Uani 1 1 d .
H2S1 H 0.7855 0.4535 0.1036 0.116 Uiso 1 1 calc R
H2S2 H 0.7167 0.3827 0.1069 0.116 Uiso 1 1 calc R
H2S3 H 0.5825 0.4393 0.1019 0.116 Uiso 1 1 calc R
C3S C 0.6135(17) 0.3623(5) 0.0410(3) 0.085(3) Uani 1 1 d .
H3S1 H 0.6325 0.3613 0.0154 0.127 Uiso 1 1 calc R
H3S2 H 0.4897 0.3671 0.0458 0.127 Uiso 1 1 calc R
H3S3 H 0.6551 0.3229 0.0514 0.127 Uiso 1 1 calc R

loop_
_atom_site_aniso_label
_atom_site_aniso_U_11
_atom_site_aniso_U_22
_atom_site_aniso_U_33
_atom_site_aniso_U_23
_atom_site_aniso_U_13
_atom_site_aniso_U_12
Au1 0.03195(15) 0.02956(14) 0.02964(14) 0.00649(9) -0.00383(9) 0.00295(10)
P1 0.0323(8) 0.0325(8) 0.0289(8) 0.0070(6) -0.0029(7) 0.0029(7)
C1 0.032(3) 0.028(3) 0.019(2) 0.003(2) 0.004(2) 0.006(2)
C2 0.036(3) 0.025(3) 0.020(3) 0.000(2) 0.004(2) 0.002(2)
C3 0.034(3) 0.026(3) 0.031(3) 0.009(2) 0.002(3) 0.003(2)
C4 0.045(4) 0.029(3) 0.043(4) 0.003(3) 0.003(3) -0.001(3)
C5 0.035(4) 0.037(3) 0.038(3) -0.001(3) 0.001(3) -0.007(3)
C6 0.033(3) 0.038(3) 0.024(3) 0.001(2) -0.001(2) 0.002(3)
C7 0.032(3) 0.027(3) 0.025(3) 0.000(2) 0.001(2) 0.003(2)
C8 0.032(3) 0.028(3) 0.024(3) 0.004(2) -0.001(2) 0.007(3)
C9 0.028(3) 0.028(3) 0.020(2) 0.000(2) 0.001(2) 0.005(2)
C10 0.036(3) 0.025(3) 0.027(3) 0.003(2) -0.001(2) 0.007(2)
C11 0.037(3) 0.028(3) 0.023(3) -0.002(2) 0.000(3) 0.001(3)
C12 0.042(4) 0.034(3) 0.034(3) -0.001(3) 0.000(3) 0.004(3)
C13 0.049(4) 0.028(3) 0.041(4) 0.004(3) 0.001(3) -0.005(3)
C14 0.043(4) 0.040(4) 0.043(4) -0.004(3) -0.005(3) -0.008(3)
C15 0.036(4) 0.044(4) 0.033(3) 0.001(3) -0.005(3) -0.003(3)
C16 0.037(3) 0.032(3) 0.025(3) -0.003(2) 0.001(3) 0.002(3)
C17 0.028(3) 0.031(3) 0.027(3) 0.001(2) -0.004(2) 0.003(2)
C18 0.031(3) 0.026(3) 0.017(2) -0.001(2) 0.001(2) 0.004(2)
C1A 0.039(4) 0.037(3) 0.028(3) 0.006(3) 0.000(3) 0.007(3)
C2A 0.055(5) 0.046(4) 0.031(3) -0.004(3) -0.001(3) 0.000(4)
C3A 0.084(6) 0.033(4) 0.037(4) -0.005(3) 0.006(4) 0.001(4)
C4A 0.073(6) 0.042(4) 0.058(5) 0.008(4) 0.018(4) 0.019(4)
C5A 0.049(5) 0.049(5) 0.064(5) 0.012(4) 0.001(4) 0.017(4)
C6A 0.042(4) 0.037(4) 0.051(4) 0.004(3) -0.004(3) 0.009(3)
C1B 0.035(3) 0.040(3) 0.034(3) 0.004(3) -0.003(3) 0.001(3)
C2B 0.059(5) 0.040(4) 0.045(4) 0.013(3) 0.002(3) 0.005(3)
C3B 0.068(5) 0.045(4) 0.044(4) 0.016(4) 0.006(4) 0.001(4)
C4B 0.064(6) 0.056(5) 0.046(4) 0.001(4) 0.015(4) -0.003(4)
C5B 0.059(6) 0.062(5) 0.069(6) 0.004(4) 0.024(5) 0.013(5)
C6B 0.048(5) 0.059(5) 0.050(4) 0.012(4) 0.012(4) 0.011(4)
C1C 0.036(3) 0.025(3) 0.034(3) 0.007(2) 0.002(3) 0.009(3)
C2C 0.050(4) 0.040(4) 0.034(3) 0.004(3) 0.000(3) 0.002(3)
C3C 0.059(5) 0.056(5) 0.041(4) -0.004(4) -0.015(4) -0.001(4)
C4C 0.040(4) 0.040(4) 0.076(6) -0.005(4) -0.002(4) -0.006(3)
C5C 0.040(4) 0.044(4) 0.056(5) -0.002(3) 0.018(3) -0.003(3)
C6C 0.043(4) 0.033(3) 0.041(4) -0.001(3) 0.009(3) 0.006(3)
O1S 0.090(6) 0.087(5) 0.064(4) -0.012(4) 0.025(4) -0.016(4)
C1S 0.043(4) 0.049(4) 0.055(5) -0.001(4) 0.010(4) 0.010(4)
C2S 0.088(8) 0.095(8) 0.049(5) 0.002(5) 0.001(5) 0.036(6)
C3S 0.099(9) 0.074(7) 0.081(7) -0.017(6) 0.019(6) -0.016(6)

loop_
_atom_type_symbol
_atom_type_description
_atom_type_scat_dispersion_real
_atom_type_scat_dispersion_imag
_atom_type_scat_source
C C 0.0033 0.0016 'International Tables Vol C Tables 4.2.6.8 and 6.1.1.4'
H H 0.0000 0.0000 'International Tables Vol C Tables 4.2.6.8 and 6.1.1.4'
P P 0.1023 0.0942 'International Tables Vol C Tables 4.2.6.8 and 6.1.1.4'
Au Au -2.0133 8.8022 'International Tables Vol C Tables 4.2.6.8 and 6.1.1.4'
O O 0.0106 0.0060 'International Tables Vol C Tables 4.2.6.8 and 6.1.1.4'

loop_
_geom_angle_atom_site_label_1
_geom_angle_atom_site_label_2
_geom_angle_atom_site_label_3
_geom_angle
C1 Au1 P1 169.82(16)
C1C P1 C1B 104.6(3)
C1C P1 C1A 103.7(3)
C1B P1 C1A 104.2(3)
C1C P1 Au1 109.23(19)
C1B P1 Au1 113.5(2)
C1A P1 Au1 120.2(2)
C2 C1 C18 119.0(5)
C2 C1 Au1 122.3(4)
C18 C1 Au1 118.0(4)
C1 C2 C3 122.2(5)
C1 C2 C7 121.7(5)
C3 C2 C7 116.0(6)
C4 C3 C2 121.8(6)
C3 C4 C5 120.9(6)
C6 C5 C4 119.4(6)
C5 C6 C7 121.6(6)
C8 C7 C6 121.4(6)
C8 C7 C2 118.5(6)
C6 C7 C2 120.1(5)
C7 C8 C9 121.4(5)
C8 C9 C10 121.1(5)
C8 C9 C18 119.6(5)
C10 C9 C18 119.2(5)
C11 C10 C9 121.5(6)
C10 C11 C16 119.7(5)
C10 C11 C12 122.4(6)
C16 C11 C12 117.9(6)
C13 C12 C11 121.3(6)
C12 C13 C14 120.1(6)
C15 C14 C13 121.4(7)
C14 C15 C16 120.7(7)
C17 C16 C15 122.8(6)
C17 C16 C11 118.5(6)
C15 C16 C11 118.6(6)
C16 C17 C18 123.7(6)
C17 C18 C1 123.1(5)
C17 C18 C9 117.3(5)
C1 C18 C9 119.6(5)
C2A C1A C6A 119.5(7)
C2A C1A P1 118.5(5)
C6A C1A P1 122.0(5)
C1A C2A C3A 119.0(8)
C4A C3A C2A 121.4(7)
C5A C4A C3A 118.1(7)
C4A C5A C6A 122.3(8)
C5A C6A C1A 119.5(7)
C2B C1B C6B 118.8(7)
C2B C1B P1 123.0(6)
C6B C1B P1 118.0(5)
C1B C2B C3B 121.3(8)
C4B C3B C2B 119.4(7)
C3B C4B C5B 120.3(8)
C6B C5B C4B 119.8(8)
C5B C6B C1B 120.4(7)
C2C C1C C6C 118.7(6)
C2C C1C P1 124.1(5)
C6C C1C P1 117.2(5)
C3C C2C C1C 120.4(7)
C4C C3C C2C 120.4(7)
C3C C4C C5C 119.2(7)
C6C C5C C4C 121.3(7)
C5C C6C C1C 119.9(7)
O1S C1S C3S 122.8(9)
O1S C1S C2S 120.8(9)
C3S C1S C2S 116.4(9)

loop_
_geom_bond_atom_site_label_1
_geom_bond_atom_site_label_2
_geom_bond_distance
Au1 C1 2.075(6)
Au1 P1 2.2956(16)
P1 C1C 1.817(7)
P1 C1B 1.823(7)
P1 C1A 1.823(7)
C1 C2 1.391(9)
C1 C18 1.433(8)
C2 C3 1.441(8)
C2 C7 1.452(8)
C3 C4 1.360(10)
C4 C5 1.430(10)
C5 C6 1.355(9)
C6 C7 1.414(9)
C7 C8 1.398(8)
C8 C9 1.402(9)
C9 C10 1.419(8)
C9 C18 1.449(8)
C10 C11 1.386(9)
C11 C16 1.438(9)
C11 C12 1.456(9)
C12 C13 1.341(10)
C13 C14 1.425(10)
C14 C15 1.356(9)
C15 C16 1.428(9)
C16 C17 1.385(8)
C17 C18 1.403(8)
C1A C2A 1.390(10)
C1A C6A 1.391(10)
C2A C3A 1.400(10)
C3A C4A 1.379(13)
C4A C5A 1.369(12)
C5A C6A 1.376(10)
C1B C2B 1.374(9)
C1B C6B 1.386(10)
C2B C3B 1.386(11)
C3B C4B 1.364(12)
C4B C5B 1.390(12)
C5B C6B 1.377(11)
C1C C2C 1.395(9)
C1C C6C 1.399(9)
C2C C3C 1.385(11)
C3C C4C 1.373(12)
C4C C5C 1.387(11)
C5C C6C 1.369(10)
O1S C1S 1.201(10)
C1S C3S 1.469(13)
C1S C2S 1.481(12)
